data_4307370
loop_
_publ_author_name
'Yong Ji'
'Rui Zhang'
'Yu-Jia Li'
'Yi-Zhi Li'
'Jing-Lin Zuo'
'Xiao-Zeng You'

_publ_section_title
;
Syntheses, Structures, and Electrochemical Properties of Platinum(II)
Complexes Containing Di-tert-butylbipyridine and Crown Ether Annelated
Dithiolate Ligands
;
_journal_name_full 'Inorganic Chemistry'
_journal_page_first 866
_journal_page_last 873
_journal_paper_doi 10.1021/ic061882r
_journal_volume 46
_journal_year 2007
_chemical_formula_sum 'C64 H86 N4 O9 Pt2 S16'
_chemical_formula_weight 1958.51
_chemical_name_systematic
; 
 ? 
;
_space_group_IT_number 12
_symmetry_cell_setting monoclinic
_symmetry_space_group_name_Hall '-C 2y'
_symmetry_space_group_name_H-M 'C 1 2/m 1'
_atom_sites_solution_hydrogens geom
_atom_sites_solution_primary direct
_atom_sites_solution_secondary difmap
_audit_creation_method SHELXL-97
_cell_angle_alpha 90.00
_cell_angle_beta 99.236(7)
_cell_angle_gamma 90.00
_cell_formula_units_Z 2
_cell_length_a 40.239(11)
_cell_length_b 13.491(4)
_cell_length_c 8.126(2)
_cell_measurement_reflns_used 5644
_cell_measurement_temperature 298(2)
_cell_measurement_theta_max 27.00
_cell_measurement_theta_min 1.74
_cell_volume 4354(2)
_computing_cell_refinement 'Bruker SMART'
_computing_data_collection 'Bruker SMART'
_computing_data_reduction 'Bruker SAINT'
_computing_molecular_graphics 'Bruker SHELXTL'
_computing_publication_material 'Bruker SHELXTL'
_computing_structure_refinement 'SHELXL-97 (Sheldrick, 1997)'
_computing_structure_solution 'SHELXS-97 (Sheldrick, 1990)'
_diffrn_ambient_temperature 298(2)
_diffrn_measured_fraction_theta_full 0.998
_diffrn_measured_fraction_theta_max 0.998
_diffrn_radiation_monochromator graphite
_diffrn_radiation_source 'fine-focus sealed tube'
_diffrn_radiation_type MoK\a
_diffrn_radiation_wavelength 0.71073
_diffrn_reflns_av_R_equivalents 0.0468
_diffrn_reflns_av_sigmaI/netI 0.0708
_diffrn_reflns_limit_h_max 49
_diffrn_reflns_limit_h_min -48
_diffrn_reflns_limit_k_max 16
_diffrn_reflns_limit_k_min -16
_diffrn_reflns_limit_l_max 10
_diffrn_reflns_limit_l_min -7
_diffrn_reflns_number 11830
_diffrn_reflns_theta_full 26.00
_diffrn_reflns_theta_max 26.00
_diffrn_reflns_theta_min 1.59
_exptl_absorpt_coefficient_mu 3.641
_exptl_absorpt_correction_T_max 0.42
_exptl_absorpt_correction_T_min 0.33
_exptl_absorpt_correction_type multi-scan
_exptl_absorpt_process_details 'SADABS, Bruker(2000)'
_exptl_crystal_colour blue
_exptl_crystal_density_diffrn 1.494
_exptl_crystal_density_method 'not measured'
_exptl_crystal_description block
_exptl_crystal_F_000 1964
_exptl_crystal_size_max 0.32
_exptl_crystal_size_mid 0.26
_exptl_crystal_size_min 0.24
_refine_diff_density_max 1.855
_refine_diff_density_min -1.896
_refine_diff_density_rms 0.108
_refine_ls_extinction_method none
_refine_ls_goodness_of_fit_ref 1.084
_refine_ls_hydrogen_treatment constr
_refine_ls_matrix_type full
_refine_ls_number_parameters 233
_refine_ls_number_reflns 4471
_refine_ls_number_restraints 0
_refine_ls_restrained_S_all 1.084
_refine_ls_R_factor_all 0.0727
_refine_ls_R_factor_gt 0.0494
_refine_ls_shift/su_max 0.000
_refine_ls_shift/su_mean 0.000
_refine_ls_structure_factor_coef Fsqd
_refine_ls_weighting_details 'calc w=1/[\s^2^(Fo^2^)+(0.04P)^2^+0.22P] where P=(Fo^2^+2Fc^2^)/3'
_refine_ls_weighting_scheme calc
_refine_ls_wR_factor_gt 0.0855
_refine_ls_wR_factor_ref 0.0898
_reflns_number_gt 3657
_reflns_number_total 4471
_reflns_threshold_expression >2sigma(I)
_cod_data_source_file ic061882rsi20060930_032711.cif
_cod_data_source_block sad
_cod_depositor_comments
;
The following automatic conversions were performed:
'_symmetry_cell_setting' value 'Monoclinic' changed to 'monoclinic'
according to '/home/saulius/struct/CIF-dictionaries/cif_core.dic'
dictionary named 'cif_core.dic' version 2.4.1 from 2010-06-29.

Automatic conversion script
Id: cif_fix_enum 1527 2010-12-29 10:47:43Z saulius 
;
_cod_database_code 4307370

loop_
_symmetry_equiv_pos_as_xyz
'x, y, z'
'-x, y, -z'
'x+1/2, y+1/2, z'
'-x+1/2, y+1/2, -z'
'-x, -y, -z'
'x, -y, z'
'-x+1/2, -y+1/2, -z'
'x+1/2, -y+1/2, z'

loop_
_atom_site_label
_atom_site_type_symbol
_atom_site_fract_x
_atom_site_fract_y
_atom_site_fract_z
_atom_site_U_iso_or_equiv
_atom_site_adp_type
_atom_site_occupancy
_atom_site_symmetry_multiplicity
_atom_site_calc_flag
_atom_site_refinement_flags
_atom_site_disorder_assembly
_atom_site_disorder_group
C1 C 1.00816(12) 0.6954(4) 0.7678(8) 0.0470(14) Uani 1 1 d . . .
H1 H 0.9897 0.7269 0.7056 0.056 Uiso 1 1 calc R . .
C2 C 1.03321(13) 0.7518(5) 0.8498(7) 0.0499(14) Uani 1 1 d . . .
H2 H 1.0314 0.8203 0.8404 0.060 Uiso 1 1 calc R . .
C3 C 1.06034(11) 0.7140(4) 0.9432(6) 0.0354(11) Uani 1 1 d . . .
C4 C 1.06199(12) 0.6113(4) 0.9484(6) 0.0405(12) Uani 1 1 d . . .
H4 H 1.0805 0.5798 1.0093 0.049 Uiso 1 1 calc R . .
C5 C 1.03539(13) 0.5553(4) 0.8610(7) 0.0445(13) Uani 1 1 d . . .
C6 C 1.08699(14) 0.7783(4) 1.0419(7) 0.0457(13) Uani 1 1 d . . .
C7 C 1.07102(13) 0.8654(4) 1.1162(7) 0.0421(12) Uani 1 1 d . . .
H7A H 1.0631 0.8448 1.2163 0.063 Uiso 1 1 calc R . .
H7B H 1.0524 0.8894 1.0376 0.063 Uiso 1 1 calc R . .
H7C H 1.0874 0.9172 1.1420 0.063 Uiso 1 1 calc R . .
C8 C 1.10784(14) 0.8146(4) 0.9101(8) 0.0496(14) Uani 1 1 d . . .
H8A H 1.1237 0.7643 0.8915 0.074 Uiso 1 1 calc R . .
H8B H 1.1197 0.8739 0.9492 0.074 Uiso 1 1 calc R . .
H8C H 1.0931 0.8283 0.8077 0.074 Uiso 1 1 calc R . .
C9 C 1.10816(14) 0.7195(4) 1.1798(7) 0.0467(13) Uani 1 1 d . . .
H9A H 1.0958 0.6623 1.2058 0.056 Uiso 1 1 calc R . .
H9C H 1.1134 0.7603 1.2772 0.056 Uiso 1 1 calc R . .
H9B H 1.1286 0.6988 1.1435 0.056 Uiso 1 1 calc R . .
C10 C 0.90513(13) 0.5504(4) 0.4400(7) 0.0503(14) Uani 1 1 d . . .
C11 C 0.8475(2) 0.5000 0.2820(11) 0.051(2) Uani 1 2 d S . .
C12 C 0.81433(17) 0.5000 0.1963(11) 0.051(2) Uani 1 2 d S . .
C13 C 0.75409(14) 0.5487(4) 0.0926(7) 0.0461(13) Uani 1 1 d . . .
C14 C 0.71231(14) 0.6903(5) 0.2275(8) 0.0538(15) Uani 1 1 d . . .
H14A H 0.7332 0.6849 0.3050 0.065 Uiso 1 1 calc R . .
H14B H 0.7094 0.7597 0.1974 0.065 Uiso 1 1 calc R . .
C15 C 0.68404(15) 0.6612(5) 0.3189(8) 0.0554(15) Uani 1 1 d . . .
H15A H 0.6666 0.7107 0.2903 0.067 Uiso 1 1 calc R . .
H15B H 0.6750 0.5996 0.2685 0.067 Uiso 1 1 calc R . .
C16 C 0.65849(15) 0.6304(5) 0.5620(8) 0.0519(14) Uani 1 1 d . . .
H16A H 0.6534 0.6931 0.6107 0.062 Uiso 1 1 calc R . .
H16B H 0.6662 0.5863 0.6545 0.062 Uiso 1 1 calc R . .
C17 C 0.62555(15) 0.5893(4) 0.4769(7) 0.0511(14) Uani 1 1 d . . .
H17A H 0.6084 0.6381 0.4890 0.061 Uiso 1 1 calc R . .
H17B H 0.6269 0.5855 0.3588 0.061 Uiso 1 1 calc R . .
N1 N 1.00862(11) 0.5933(3) 0.7720(6) 0.0457(11) Uani 1 1 d . . .
O1 O 0.68702(10) 0.6483(3) 0.4804(6) 0.0559(10) Uani 1 1 d . . .
O2 O 0.61384(14) 0.5000 0.5213(8) 0.0589(16) Uani 1 2 d S . .
O3 O 0.8352(2) 0.5000 0.8254(12) 0.045(2) Uani 0.60 2 d SP . .
H3B H 0.8285 0.4627 0.7425 0.068 Uiso 0.30 1 d PR . .
H3C H 0.8360 0.4670 0.9151 0.068 Uiso 0.30 1 d PR . .
O4 O 0.7750(3) 0.5000 0.734(2) 0.058(4) Uani 0.40 2 d SP . .
H4D H 0.7929 0.5000 0.6926 0.069 Uiso 0.40 2 d SPR . .
H4A H 0.7793 0.4672 0.8247 0.086 Uiso 0.20 1 d PR . .
O5 O 0.0000 0.0000 0.5000 0.0468(18) Uani 1 4 d S . .
H5A H -0.0074 0.0473 0.4353 0.070 Uiso 0.25 1 d PR . .
H5B H 0.0099 0.0235 0.5920 0.070 Uiso 0.25 1 d PR . .
Pt1 Pt 0.972998(7) 0.5000 0.66072(4) 0.03926(10) Uani 1 2 d S . .
S1 S 0.93684(3) 0.61814(10) 0.54644(18) 0.0425(3) Uani 1 1 d . . .
S2 S 0.87003(3) 0.60827(11) 0.31140(19) 0.0459(3) Uani 1 1 d . . .
S3 S 0.79335(3) 0.60809(11) 0.12892(19) 0.0480(3) Uani 1 1 d . . .
S4 S 0.71723(3) 0.62239(10) 0.04177(19) 0.0466(3) Uani 1 1 d . . .

loop_
_atom_site_aniso_label
_atom_site_aniso_U_11
_atom_site_aniso_U_22
_atom_site_aniso_U_33
_atom_site_aniso_U_23
_atom_site_aniso_U_13
_atom_site_aniso_U_12
C1 0.026(2) 0.047(3) 0.067(4) 0.017(3) 0.005(3) -0.001(2)
C2 0.040(3) 0.067(4) 0.045(3) 0.005(3) 0.013(3) -0.006(3)
C3 0.025(2) 0.035(2) 0.043(3) -0.019(2) -0.001(2) -0.011(2)
C4 0.038(3) 0.042(3) 0.036(3) 0.011(2) -0.012(2) 0.008(2)
C5 0.042(3) 0.040(3) 0.047(3) -0.001(2) -0.008(2) 0.005(2)
C6 0.047(3) 0.040(3) 0.046(3) -0.011(2) -0.004(2) 0.003(2)
C7 0.036(3) 0.049(3) 0.042(3) -0.007(2) 0.010(2) 0.012(2)
C8 0.045(3) 0.040(3) 0.062(4) -0.017(3) 0.004(3) -0.011(2)
C9 0.051(3) 0.033(3) 0.054(3) -0.015(2) 0.004(3) -0.007(2)
C10 0.046(3) 0.050(3) 0.050(3) -0.021(3) -0.011(3) 0.010(2)
C11 0.076(6) 0.033(4) 0.045(5) 0.000 0.014(4) 0.000
C12 0.023(3) 0.068(5) 0.063(6) 0.000 0.004(3) 0.000
C13 0.051(3) 0.048(3) 0.038(3) -0.004(2) 0.001(2) -0.005(2)
C14 0.045(3) 0.053(3) 0.060(4) -0.007(3) -0.001(3) 0.015(3)
C15 0.054(3) 0.061(4) 0.050(4) -0.001(3) 0.003(3) -0.024(3)
C16 0.053(3) 0.057(4) 0.049(3) -0.008(3) 0.019(3) -0.013(3)
C17 0.057(3) 0.051(3) 0.043(3) 0.000(3) 0.002(3) 0.020(3)
N1 0.043(2) 0.033(2) 0.058(3) -0.010(2) -0.004(2) 0.0105(18)
O1 0.058(2) 0.051(2) 0.061(3) 0.002(2) 0.016(2) 0.0033(19)
O2 0.048(3) 0.046(3) 0.073(4) 0.000 -0.017(3) 0.000
O3 0.043(5) 0.046(5) 0.046(5) 0.000 0.007(4) 0.000
O4 0.035(7) 0.032(7) 0.110(13) 0.000 0.024(8) 0.000
O5 0.041(4) 0.049(4) 0.053(5) 0.000 0.016(4) 0.000
Pt1 0.03977(16) 0.03736(16) 0.04249(18) 0.000 0.01222(12) 0.000
S1 0.0398(7) 0.0402(7) 0.0486(8) 0.0176(6) 0.0101(6) -0.0111(5)
S2 0.0347(6) 0.0494(8) 0.0535(8) 0.0101(7) 0.0072(6) 0.0085(6)
S3 0.0419(7) 0.0477(8) 0.0549(9) 0.0107(7) 0.0092(7) 0.0090(6)
S4 0.0414(7) 0.0442(7) 0.0505(8) 0.0018(6) -0.0037(6) 0.0035(6)

loop_
_atom_type_symbol
_atom_type_description
_atom_type_scat_dispersion_real
_atom_type_scat_dispersion_imag
_atom_type_scat_source
C C 0.0033 0.0016 'International Tables Vol C Tables 4.2.6.8 and 6.1.1.4'
H H 0.0000 0.0000 'International Tables Vol C Tables 4.2.6.8 and 6.1.1.4'
N N 0.0061 0.0033 'International Tables Vol C Tables 4.2.6.8 and 6.1.1.4'
O O 0.0106 0.0060 'International Tables Vol C Tables 4.2.6.8 and 6.1.1.4'
Pt Pt -1.7033 8.3905 'International Tables Vol C Tables 4.2.6.8 and 6.1.1.4'
S S 0.1246 0.1234 'International Tables Vol C Tables 4.2.6.8 and 6.1.1.4'

loop_
_geom_angle_atom_site_label_1
_geom_angle_atom_site_label_2
_geom_angle_atom_site_label_3
_geom_angle
_geom_angle_site_symmetry_1
_geom_angle_site_symmetry_3
_geom_angle_publ_flag
C2 C1 N1 123.0(5) . . ?
C2 C1 H1 118.5 . . ?
N1 C1 H1 118.5 . . ?
C3 C2 C1 123.1(6) . . ?
C3 C2 H2 118.4 . . ?
C1 C2 H2 118.4 . . ?
C2 C3 C4 115.6(5) . . ?
C2 C3 C6 122.2(5) . . ?
C4 C3 C6 122.2(5) . . ?
C3 C4 C5 119.5(4) . . ?
C3 C4 H4 120.2 . . ?
C5 C4 H4 120.2 . . ?
N1 C5 C4 124.2(5) . . ?
N1 C5 C5 113.2(3) . 6_565 ?
C4 C5 C5 122.5(3) . 6_565 ?
C3 C6 C7 110.4(4) . . ?
C3 C6 C9 111.1(4) . . ?
C7 C6 C9 109.6(4) . . ?
C3 C6 C8 103.5(4) . . ?
C7 C6 C8 110.1(4) . . ?
C9 C6 C8 112.0(5) . . ?
C6 C7 H7A 109.5 . . ?
C6 C7 H7B 109.5 . . ?
H7A C7 H7B 109.5 . . ?
C6 C7 H7C 109.5 . . ?
H7A C7 H7C 109.5 . . ?
H7B C7 H7C 109.5 . . ?
C6 C8 H8A 109.5 . . ?
C6 C8 H8B 109.5 . . ?
H8A C8 H8B 109.5 . . ?
C6 C8 H8C 109.5 . . ?
H8A C8 H8C 109.5 . . ?
H8B C8 H8C 109.5 . . ?
C6 C9 H9A 109.5 . . ?
C6 C9 H9C 109.5 . . ?
H9A C9 H9C 109.5 . . ?
C6 C9 H9B 109.5 . . ?
H9A C9 H9B 109.5 . . ?
H9C C9 H9B 109.5 . . ?
C10 C10 S1 122.7(2) 6_565 . ?
C10 C10 S2 115.77(19) 6_565 . ?
S1 C10 S2 121.5(3) . . ?
C12 C11 S2 120.6(3) . . ?
C12 C11 S2 120.6(3) . 6_565 ?
S2 C11 S2 116.7(5) . 6_565 ?
C11 C12 S3 122.3(2) . 6_565 ?
C11 C12 S3 122.3(2) . . ?
S3 C12 S3 115.0(4) 6_565 . ?
C13 C13 S3 117.20(19) 6_565 . ?
C13 C13 S4 124.00(18) 6_565 . ?
S3 C13 S4 118.6(3) . . ?
C15 C14 S4 118.2(4) . . ?
C15 C14 H14A 107.8 . . ?
S4 C14 H14A 107.8 . . ?
C15 C14 H14B 107.8 . . ?
S4 C14 H14B 107.8 . . ?
H14A C14 H14B 107.1 . . ?
O1 C15 C14 125.0(5) . . ?
O1 C15 H15A 106.1 . . ?
C14 C15 H15A 106.1 . . ?
O1 C15 H15B 106.1 . . ?
C14 C15 H15B 106.1 . . ?
H15A C15 H15B 106.3 . . ?
O1 C16 C17 124.2(5) . . ?
O1 C16 H16A 106.3 . . ?
C17 C16 H16A 106.3 . . ?
O1 C16 H16B 106.3 . . ?
C17 C16 H16B 106.3 . . ?
H16A C16 H16B 106.4 . . ?
O2 C17 C16 121.5(5) . . ?
O2 C17 H17A 107.0 . . ?
C16 C17 H17A 107.0 . . ?
O2 C17 H17B 107.0 . . ?
C16 C17 H17B 107.0 . . ?
H17A C17 H17B 106.7 . . ?
C5 N1 C1 114.5(5) . . ?
C5 N1 Pt1 118.0(4) . . ?
C1 N1 Pt1 127.5(3) . . ?
C15 O1 C16 122.3(5) . . ?
C17 O2 C17 124.2(7) . 6_565 ?
H3B O3 H3C 109.5 . . ?
H4D O4 H4A 106.2 . . ?
H5A O5 H5B 109.5 . . ?
N1 Pt1 N1 77.5(2) . 6_565 ?
N1 Pt1 S1 173.80(13) . 6_565 ?
N1 Pt1 S1 96.25(13) 6_565 6_565 ?
N1 Pt1 S1 96.25(13) . . ?
N1 Pt1 S1 173.80(13) 6_565 . ?
S1 Pt1 S1 89.94(7) 6_565 . ?
C10 S1 Pt1 102.3(2) . . ?
C11 S2 C10 93.5(3) . . ?
C12 S3 C13 92.8(3) . . ?
C13 S4 C14 106.8(3) . . ?

loop_
_geom_bond_atom_site_label_1
_geom_bond_atom_site_label_2
_geom_bond_distance
_geom_bond_site_symmetry_2
_geom_bond_publ_flag
C1 C2 1.350(8) . ?
C1 N1 1.378(7) . ?
C1 H1 0.9300 . ?
C2 C3 1.327(7) . ?
C2 H2 0.9300 . ?
C3 C4 1.387(7) . ?
C3 C6 1.507(7) . ?
C4 C5 1.406(7) . ?
C4 H4 0.9300 . ?
C5 N1 1.303(6) . ?
C5 C5 1.491(11) 6_565 ?
C6 C7 1.511(7) . ?
C6 C9 1.517(8) . ?
C6 C8 1.543(8) . ?
C7 H7A 0.9600 . ?
C7 H7B 0.9600 . ?
C7 H7C 0.9600 . ?
C8 H8A 0.9600 . ?
C8 H8B 0.9600 . ?
C8 H8C 0.9600 . ?
C9 H9A 0.9600 . ?
C9 H9C 0.9600 . ?
C9 H9B 0.9600 . ?
C10 C10 1.361(12) 6_565 ?
C10 S1 1.690(5) . ?
C10 S2 1.795(6) . ?
C11 C12 1.402(12) . ?
C11 S2 1.716(5) . ?
C11 S2 1.716(5) 6_565 ?
C12 S3 1.729(4) 6_565 ?
C12 S3 1.729(4) . ?
C13 C13 1.313(11) 6_565 ?
C13 S3 1.754(5) . ?
C13 S4 1.779(6) . ?
C14 C15 1.507(8) . ?
C14 S4 1.803(6) . ?
C14 H14A 0.9700 . ?
C14 H14B 0.9700 . ?
C15 O1 1.310(7) . ?
C15 H15A 0.9700 . ?
C15 H15B 0.9700 . ?
C16 O1 1.435(7) . ?
C16 C17 1.500(8) . ?
C16 H16A 0.9700 . ?
C16 H16B 0.9700 . ?
C17 O2 1.363(7) . ?
C17 H17A 0.9700 . ?
C17 H17B 0.9700 . ?
N1 Pt1 2.010(4) . ?
O2 C17 1.363(7) 6_565 ?
O3 H3B 0.8499 . ?
O3 H3C 0.8500 . ?
O4 H4D 0.8452 . ?
O4 H4A 0.8500 . ?
O5 H5A 0.8500 . ?
O5 H5B 0.8500 . ?
Pt1 N1 2.010(4) 6_565 ?
Pt1 S1 2.2552(14) 6_565 ?
Pt1 S1 2.2552(14) . ?

loop_
_geom_hbond_atom_site_label_D
_geom_hbond_atom_site_label_H
_geom_hbond_atom_site_label_A
_geom_hbond_distance_DH
_geom_hbond_distance_HA
_geom_hbond_distance_DA
_geom_hbond_angle_DHA
_geom_hbond_site_symmetry_A
O3 H3C S3 0.85 2.82 3.518(8) 140.7 6_566
O4 H4D O3 0.85 1.86 2.416(15) 121.7 .
O4 H4A S3 0.85 2.65 3.491(17) 171.2 6_566
